data_4116011
loop_
_publ_author_name
'Masahiro Irie'
'Thorsten Lifka'
'Seiya Kobatake'
'Nobuo Kato'

_publ_contact_author
;
    Prof. Masahiro Irie
    Department of Chemistry and Biochemistry
    Graduate School of Engineering
    Kyushu University
    Hakozaki 6-10-1, Higashi-ku
    Fukuoka  812-8581, Japan
;
_publ_contact_author_email irie@cstf.kyushu-u.ac.jp
_publ_contact_author_fax +81-92-642-3568
_publ_contact_author_phone +81-92-642-3556
_publ_section_title
;
 Photochromism of
 1,2-Bis(2-methyl-5-phenyl-3-thienyl)perfluorocyclopentene in a
 Single-Crystalline Phase
;
_journal_name_full 'Journal of the American Chemical Society'
_journal_page_first 4871
_journal_page_last 4876
_journal_paper_doi 10.1021/ja993181h
_journal_volume 122
_journal_year 2000
_chemical_formula_moiety 'C35 H34 F6 S2'
_chemical_formula_sum 'C35 H34 F6 S2'
_chemical_formula_weight 632.74
_chemical_melting_point 468
_chemical_name_common
;
1,2-bis(2-methyl-5-(4-(tert-butyl)phenyl)-3-thienyl)perfluorocyclopentene
;
_chemical_name_systematic
;
5-(4-(tert-butyl)phenyl)-3-(2-(5-(4-(tert-butyl)phenyl)-2-methyl(3-thienyl))
-3,3,4,4,5,5-hexafluorocyclopent-1-enyl)-2-methylthiophene
;
_space_group_IT_number 14
_symmetry_cell_setting monoclinic
_symmetry_space_group_name_Hall '-P 2yn'
_symmetry_space_group_name_H-M 'P 1 21/n 1'
_atom_sites_solution_hydrogens geom
_atom_sites_solution_primary direct
_atom_sites_solution_secondary difmap
_audit_creation_method SHELXL-97
_cell_angle_alpha 90.00
_cell_angle_beta 103.550(2)
_cell_angle_gamma 90.00
_cell_formula_units_Z 4
_cell_length_a 14.9525(14)
_cell_length_b 14.1601(14)
_cell_length_c 16.0276(16)
_cell_measurement_reflns_used 4714
_cell_measurement_temperature 296(2)
_cell_measurement_theta_max 20.82
_cell_measurement_theta_min 1.68
_cell_volume 3299.1(6)
_computing_cell_refinement 'Bruker SMART'
_computing_data_collection 'Bruker SMART'
_computing_data_reduction 'Bruker SHELXTL'
_computing_molecular_graphics 'Bruker SHELXTL'
_computing_publication_material 'Bruker SHELXTL'
_computing_structure_refinement 'SHELXL-97 (Sheldrick, 1997)'
_computing_structure_solution 'SHELXS-97 (Sheldrick, 1990)'
_diffrn_ambient_temperature 296(2)
_diffrn_measured_fraction_theta_full 1.000
_diffrn_measured_fraction_theta_max 1.000
_diffrn_measurement_device_type 'CCD area detector'
_diffrn_measurement_method 'omega scans'
_diffrn_radiation_monochromator graphite
_diffrn_radiation_source 'sealed tube'
_diffrn_radiation_type MoK\a
_diffrn_radiation_wavelength 0.71073
_diffrn_reflns_av_R_equivalents 0.0000
_diffrn_reflns_av_sigmaI/netI 0.0192
_diffrn_reflns_limit_h_max 14
_diffrn_reflns_limit_h_min -14
_diffrn_reflns_limit_k_max 14
_diffrn_reflns_limit_k_min 0
_diffrn_reflns_limit_l_max 16
_diffrn_reflns_limit_l_min 0
_diffrn_reflns_number 3448
_diffrn_reflns_theta_full 20.82
_diffrn_reflns_theta_max 20.82
_diffrn_reflns_theta_min 1.68
_diffrn_standards_decay_% 0.4
_exptl_absorpt_coefficient_mu 0.218
_exptl_absorpt_correction_T_max 0.937
_exptl_absorpt_correction_T_min 0.875
_exptl_absorpt_correction_type multi-scan
_exptl_absorpt_process_details 'SADABS (Bruker SHELXTL)'
_exptl_crystal_colour colorless
_exptl_crystal_density_diffrn 1.274
_exptl_crystal_description prism
_exptl_crystal_F_000 1320
_exptl_crystal_size_max 0.6
_exptl_crystal_size_mid 0.4
_exptl_crystal_size_min 0.3
_refine_diff_density_max 0.448
_refine_diff_density_min -0.276
_refine_diff_density_rms 0.066
_refine_ls_extinction_method none
_refine_ls_goodness_of_fit_ref 1.068
_refine_ls_hydrogen_treatment mixed
_refine_ls_matrix_type full
_refine_ls_number_parameters 388
_refine_ls_number_reflns 3448
_refine_ls_number_restraints 0
_refine_ls_restrained_S_all 1.068
_refine_ls_R_factor_all 0.0822
_refine_ls_R_factor_gt 0.0655
_refine_ls_shift/su_max 0.000
_refine_ls_shift/su_mean 0.000
_refine_ls_structure_factor_coef Fsqd
_refine_ls_weighting_details 'calc w=1/[\s^2^(Fo^2^)+(0.1275P)^2^+2.0847P] where P=(Fo^2^+2Fc^2^)/3'
_refine_ls_weighting_scheme calc
_refine_ls_wR_factor_gt 0.1854
_refine_ls_wR_factor_ref 0.2017
_reflns_number_gt 2625
_reflns_number_total 3448
_reflns_threshold_expression >2sigma(I)
_cod_data_source_file ja993181h_1.cif
_cod_data_source_block comp3a
_cod_database_code 4116011

loop_
_symmetry_equiv_pos_as_xyz
'x, y, z'
'-x+1/2, y+1/2, -z+1/2'
'-x, -y, -z'
'x-1/2, -y-1/2, z-1/2'

loop_
_atom_site_label
_atom_site_type_symbol
_atom_site_fract_x
_atom_site_fract_y
_atom_site_fract_z
_atom_site_U_iso_or_equiv
_atom_site_adp_type
_atom_site_occupancy
_atom_site_symmetry_multiplicity
_atom_site_calc_flag
_atom_site_refinement_flags
S1 S 0.60231(9) 0.43266(10) 0.43658(9) 0.0812(5) Uani 1 1 d .
S2 S 0.56298(9) 0.22133(9) 0.12903(9) 0.0740(5) Uani 1 1 d .
F1 F 0.2543(2) 0.4928(2) 0.2414(2) 0.1086(11) Uani 1 1 d .
F2 F 0.2606(2) 0.4295(3) 0.3621(2) 0.1274(14) Uani 1 1 d .
F3 F 0.1256(2) 0.3764(3) 0.1924(3) 0.1377(16) Uani 1 1 d .
F4 F 0.1767(3) 0.2835(3) 0.2961(3) 0.1415(16) Uani 1 1 d .
F5 F 0.2278(2) 0.3051(3) 0.1034(2) 0.1153(12) Uani 1 1 d .
F6 F 0.2329(2) 0.1883(2) 0.1882(3) 0.1236(14) Uani 1 1 d .
C1 C 0.5166(3) 0.3592(3) 0.3832(3) 0.0714(14) Uani 1 1 d .
C2 C 0.4454(3) 0.4109(3) 0.3346(3) 0.0635(12) Uani 1 1 d .
C3 C 0.4622(3) 0.5097(3) 0.3427(3) 0.0670(13) Uani 1 1 d .
H3A H 0.4199 0.5543 0.3150 0.080 Uiso 1 1 calc R
C4 C 0.5441(3) 0.5334(3) 0.3937(3) 0.0670(13) Uani 1 1 d .
C5 C 0.3622(3) 0.3707(3) 0.2814(3) 0.0589(12) Uani 1 1 d .
C6 C 0.2700(3) 0.4096(4) 0.2834(3) 0.0732(14) Uani 1 1 d .
C7 C 0.2017(4) 0.3383(4) 0.2374(4) 0.0772(15) Uani 1 1 d .
C8 C 0.2537(3) 0.2790(3) 0.1876(4) 0.0702(14) Uani 1 1 d .
C9 C 0.3531(3) 0.3007(3) 0.2234(3) 0.0607(12) Uani 1 1 d .
C10 C 0.4912(3) 0.2994(3) 0.1623(3) 0.0645(13) Uani 1 1 d .
C11 C 0.4249(3) 0.2530(3) 0.1908(3) 0.0605(12) Uani 1 1 d .
C12 C 0.4327(3) 0.1532(3) 0.1849(3) 0.0651(13) Uani 1 1 d .
H12A H 0.3918 0.1113 0.2010 0.078 Uiso 1 1 calc R
C13 C 0.5044(3) 0.1248(3) 0.1541(3) 0.0641(13) Uani 1 1 d .
C14 C 0.5260(4) 0.2544(4) 0.3951(4) 0.0962(18) Uani 1 1 d .
H14A H 0.4725 0.2239 0.3609 0.144 Uiso 1 1 calc R
H14B H 0.5317 0.2392 0.4545 0.144 Uiso 1 1 calc R
H14C H 0.5797 0.2331 0.3776 0.144 Uiso 1 1 calc R
C15 C 0.5045(4) 0.4037(3) 0.1526(4) 0.0871(17) Uani 1 1 d .
H15A H 0.4590 0.4377 0.1740 0.131 Uiso 1 1 calc R
H15B H 0.4981 0.4185 0.0930 0.131 Uiso 1 1 calc R
H15C H 0.5648 0.4215 0.1844 0.131 Uiso 1 1 calc R
C16 C 0.5846(3) 0.6278(4) 0.4131(3) 0.0658(13) Uani 1 1 d .
C17 C 0.5330(4) 0.7065(4) 0.3954(5) 0.111(2) Uani 1 1 d .
H17A H 0.4704 0.7002 0.3709 0.133 Uiso 1 1 calc R
C18 C 0.5688(4) 0.7955(4) 0.4120(5) 0.115(2) Uani 1 1 d .
H18A H 0.5298 0.8473 0.3986 0.138 Uiso 1 1 calc R
C19 C 0.6597(4) 0.8103(4) 0.4476(3) 0.0750(14) Uani 1 1 d .
C20 C 0.7126(4) 0.7312(4) 0.4667(4) 0.0890(17) Uani 1 1 d .
H20A H 0.7750 0.7375 0.4920 0.107 Uiso 1 1 calc R
C21 C 0.6757(4) 0.6421(4) 0.4493(4) 0.0848(16) Uani 1 1 d .
H21A H 0.7142 0.5899 0.4628 0.102 Uiso 1 1 calc R
C22 C 0.5367(3) 0.0287(3) 0.1440(3) 0.0648(13) Uani 1 1 d .
C23 C 0.4834(5) -0.0469(5) 0.1424(6) 0.136(3) Uani 1 1 d .
H23A H 0.4223 -0.0378 0.1442 0.163 Uiso 1 1 calc R
C24 C 0.5144(5) -0.1378(4) 0.1382(6) 0.133(3) Uani 1 1 d .
H24A H 0.4737 -0.1873 0.1391 0.160 Uiso 1 1 calc R
C25 C 0.6000(3) -0.1584(3) 0.1330(3) 0.0648(13) Uani 1 1 d .
C26 C 0.6533(5) -0.0816(5) 0.1316(6) 0.129(3) Uani 1 1 d .
H26A H 0.7132 -0.0909 0.1261 0.155 Uiso 1 1 calc R
C27 C 0.6239(5) 0.0096(5) 0.1379(5) 0.122(3) Uani 1 1 d .
H27A H 0.6646 0.0593 0.1379 0.146 Uiso 1 1 calc R
C28 C 0.6988(4) 0.9097(4) 0.4645(4) 0.0942(18) Uani 1 1 d .
C29 C 0.6360(7) 0.9760(7) 0.4811(13) 0.339(13) Uani 1 1 d .
H29A H 0.6648 1.0369 0.4902 0.508 Uiso 1 1 calc R
H29B H 0.6161 0.9576 0.5316 0.508 Uiso 1 1 calc R
H29C H 0.5838 0.9790 0.4331 0.508 Uiso 1 1 calc R
C30 C 0.7329(13) 0.9390(8) 0.3886(9) 0.318(11) Uani 1 1 d .
H30A H 0.7578 1.0017 0.3975 0.476 Uiso 1 1 calc R
H30B H 0.6830 0.9382 0.3385 0.476 Uiso 1 1 calc R
H30C H 0.7800 0.8961 0.3808 0.476 Uiso 1 1 calc R
C31 C 0.7840(9) 0.9130(7) 0.5305(10) 0.274(9) Uani 1 1 d .
H31A H 0.8059 0.9769 0.5378 0.411 Uiso 1 1 calc R
H31B H 0.8293 0.8740 0.5138 0.411 Uiso 1 1 calc R
H31C H 0.7731 0.8902 0.5837 0.411 Uiso 1 1 calc R
C32 C 0.6376(4) -0.2582(4) 0.1311(3) 0.0743(14) Uani 1 1 d .
C33 C 0.6779(5) -0.2679(5) 0.0532(4) 0.115(2) Uani 1 1 d .
H33A H 0.7019 -0.3305 0.0513 0.173 Uiso 1 1 calc R
H33B H 0.7266 -0.2228 0.0568 0.173 Uiso 1 1 calc R
H33C H 0.6308 -0.2564 0.0021 0.173 Uiso 1 1 calc R
C34 C 0.5616(6) -0.3304(5) 0.1207(6) 0.157(3) Uani 1 1 d .
H34A H 0.5870 -0.3926 0.1199 0.235 Uiso 1 1 calc R
H34B H 0.5172 -0.3192 0.0677 0.235 Uiso 1 1 calc R
H34C H 0.5322 -0.3254 0.1677 0.235 Uiso 1 1 calc R
C35 C 0.7084(7) -0.2767(6) 0.2094(5) 0.186(5) Uani 1 1 d .
H35A H 0.7314 -0.3398 0.2076 0.279 Uiso 1 1 calc R
H35B H 0.6823 -0.2700 0.2584 0.279 Uiso 1 1 calc R
H35C H 0.7579 -0.2324 0.2135 0.279 Uiso 1 1 calc R

loop_
_atom_site_aniso_label
_atom_site_aniso_U_11
_atom_site_aniso_U_22
_atom_site_aniso_U_33
_atom_site_aniso_U_23
_atom_site_aniso_U_13
_atom_site_aniso_U_12
S1 0.0746(9) 0.0744(10) 0.0868(10) -0.0022(7) 0.0035(7) 0.0032(7)
S2 0.0705(9) 0.0651(9) 0.0936(10) -0.0040(7) 0.0337(7) -0.0017(6)
F1 0.095(2) 0.067(2) 0.151(3) -0.005(2) 0.002(2) 0.0153(17)
F2 0.088(2) 0.197(4) 0.101(3) -0.046(3) 0.0301(19) 0.022(2)
F3 0.075(2) 0.136(3) 0.181(4) -0.059(3) -0.014(2) 0.031(2)
F4 0.145(3) 0.131(3) 0.180(4) -0.015(3) 0.101(3) -0.034(3)
F5 0.088(2) 0.162(3) 0.090(3) -0.015(2) 0.0098(18) 0.007(2)
F6 0.075(2) 0.060(2) 0.240(5) -0.027(2) 0.044(2) -0.0144(16)
C1 0.076(3) 0.060(3) 0.077(3) 0.000(3) 0.016(3) 0.003(3)
C2 0.065(3) 0.058(3) 0.071(3) -0.004(2) 0.022(3) 0.004(3)
C3 0.064(3) 0.059(3) 0.077(3) -0.009(2) 0.014(3) 0.005(2)
C4 0.066(3) 0.063(3) 0.073(3) -0.011(2) 0.020(3) 0.002(3)
C5 0.058(3) 0.051(3) 0.068(3) 0.001(2) 0.016(2) 0.002(2)
C6 0.080(4) 0.069(4) 0.073(4) -0.003(3) 0.023(3) 0.012(3)
C7 0.059(3) 0.078(4) 0.098(4) 0.002(3) 0.026(3) -0.003(3)
C8 0.066(3) 0.057(3) 0.089(4) -0.006(3) 0.021(3) -0.005(3)
C9 0.059(3) 0.048(3) 0.077(3) -0.003(2) 0.020(2) -0.001(2)
C10 0.063(3) 0.058(3) 0.073(3) -0.004(2) 0.017(2) -0.003(2)
C11 0.058(3) 0.054(3) 0.070(3) -0.007(2) 0.016(2) -0.002(2)
C12 0.060(3) 0.051(3) 0.088(4) -0.005(2) 0.026(3) -0.003(2)
C13 0.060(3) 0.057(3) 0.076(3) -0.008(2) 0.019(2) 0.002(2)
C14 0.102(4) 0.075(4) 0.100(4) 0.011(3) 0.000(3) 0.009(3)
C15 0.096(4) 0.062(4) 0.115(5) -0.003(3) 0.050(3) -0.009(3)
C16 0.060(3) 0.067(3) 0.071(3) -0.009(2) 0.015(2) -0.003(3)
C17 0.061(4) 0.069(4) 0.188(7) -0.027(4) 0.000(4) 0.000(3)
C18 0.068(4) 0.067(4) 0.197(7) -0.023(4) 0.003(4) -0.001(3)
C19 0.079(4) 0.070(4) 0.078(3) -0.018(3) 0.022(3) -0.012(3)
C20 0.072(4) 0.085(5) 0.103(4) -0.011(3) 0.006(3) -0.015(3)
C21 0.077(4) 0.077(4) 0.094(4) -0.003(3) 0.008(3) 0.004(3)
C22 0.060(3) 0.057(3) 0.080(3) -0.003(2) 0.023(2) 0.001(3)
C23 0.103(5) 0.070(5) 0.268(10) -0.015(5) 0.110(6) 0.006(4)
C24 0.114(5) 0.061(4) 0.259(10) -0.004(5) 0.112(6) 0.000(4)
C25 0.072(3) 0.058(3) 0.068(3) -0.006(2) 0.024(2) 0.006(3)
C26 0.103(5) 0.080(5) 0.232(9) -0.005(5) 0.096(5) 0.015(4)
C27 0.105(5) 0.068(4) 0.218(9) -0.005(4) 0.090(5) -0.001(4)
C28 0.095(4) 0.080(4) 0.107(5) -0.022(3) 0.022(4) -0.027(4)
C29 0.141(8) 0.121(8) 0.78(4) -0.223(15) 0.152(14) -0.053(7)
C30 0.58(3) 0.174(11) 0.270(16) -0.090(10) 0.242(19) -0.233(15)
C31 0.257(14) 0.128(8) 0.346(19) -0.038(10) -0.115(14) -0.072(9)
C32 0.086(4) 0.064(3) 0.074(3) -0.005(3) 0.021(3) 0.013(3)
C33 0.136(6) 0.095(5) 0.120(5) -0.015(4) 0.042(4) 0.030(4)
C34 0.162(7) 0.067(5) 0.257(11) -0.006(5) 0.081(7) 0.015(5)
C35 0.274(12) 0.136(7) 0.113(6) -0.010(5) -0.027(7) 0.118(8)

loop_
_atom_type_symbol
_atom_type_description
_atom_type_scat_dispersion_real
_atom_type_scat_dispersion_imag
_atom_type_scat_source
C C 0.0033 0.0016 'International Tables Vol C Tables 4.2.6.8 and 6.1.1.4'
H H 0.0000 0.0000 'International Tables Vol C Tables 4.2.6.8 and 6.1.1.4'
F F 0.0171 0.0103 'International Tables Vol C Tables 4.2.6.8 and 6.1.1.4'
S S 0.1246 0.1234 'International Tables Vol C Tables 4.2.6.8 and 6.1.1.4'

loop_
_geom_angle_atom_site_label_1
_geom_angle_atom_site_label_2
_geom_angle_atom_site_label_3
_geom_angle
C1 S1 C4 93.1(2)
C10 S2 C13 92.8(2)
C2 C1 C14 129.5(5)
C2 C1 S1 110.4(4)
C14 C1 S1 120.0(4)
C1 C2 C3 112.1(4)
C1 C2 C5 124.7(4)
C3 C2 C5 123.3(4)
C4 C3 C2 114.6(4)
C3 C4 C16 128.8(5)
C3 C4 S1 109.7(4)
C16 C4 S1 121.5(4)
C9 C5 C2 129.2(4)
C9 C5 C6 110.0(4)
C2 C5 C6 120.8(4)
F2 C6 F1 104.0(4)
F2 C6 C5 113.7(4)
F1 C6 C5 111.4(4)
F2 C6 C7 113.4(5)
F1 C6 C7 108.9(4)
C5 C6 C7 105.5(4)
F3 C7 F4 106.0(5)
F3 C7 C8 115.5(5)
F4 C7 C8 108.4(5)
F3 C7 C6 113.4(5)
F4 C7 C6 108.4(5)
C8 C7 C6 105.1(4)
F6 C8 F5 105.0(4)
F6 C8 C9 114.3(4)
F5 C8 C9 110.5(4)
F6 C8 C7 112.9(4)
F5 C8 C7 108.2(4)
C9 C8 C7 105.9(4)
C5 C9 C11 128.5(4)
C5 C9 C8 110.4(4)
C11 C9 C8 120.9(4)
C11 C10 C15 129.6(4)
C11 C10 S2 110.7(4)
C15 C10 S2 119.7(4)
C10 C11 C12 112.5(4)
C10 C11 C9 123.5(4)
C12 C11 C9 124.0(4)
C13 C12 C11 113.9(4)
C12 C13 C22 129.1(4)
C12 C13 S2 110.1(4)
C22 C13 S2 120.8(3)
C17 C16 C21 115.6(5)
C17 C16 C4 121.3(5)
C21 C16 C4 123.1(5)
C16 C17 C18 122.8(5)
C19 C18 C17 122.0(6)
C18 C19 C20 115.9(5)
C18 C19 C28 121.4(6)
C20 C19 C28 122.7(5)
C19 C20 C21 121.5(5)
C16 C21 C20 122.3(5)
C23 C22 C27 114.8(5)
C23 C22 C13 122.5(4)
C27 C22 C13 122.7(5)
C22 C23 C24 123.1(6)
C25 C24 C23 123.2(6)
C24 C25 C26 113.7(5)
C24 C25 C32 124.7(5)
C26 C25 C32 121.6(5)
C25 C26 C27 123.7(6)
C22 C27 C26 121.4(6)
C29 C28 C31 110.7(9)
C29 C28 C30 110.1(11)
C31 C28 C30 100.2(10)
C29 C28 C19 114.0(6)
C31 C28 C19 113.1(6)
C30 C28 C19 107.7(6)
C35 C32 C34 110.4(7)
C35 C32 C33 110.1(6)
C34 C32 C33 106.4(5)
C35 C32 C25 110.2(5)
C34 C32 C25 111.0(5)
C33 C32 C25 108.7(4)

loop_
_geom_bond_atom_site_label_1
_geom_bond_atom_site_label_2
_geom_bond_distance
S1 C1 1.715(5)
S1 C4 1.727(5)
S2 C10 1.711(5)
S2 C13 1.721(5)
F1 C6 1.350(6)
F2 C6 1.332(6)
F3 C7 1.312(6)
F4 C7 1.339(6)
F5 C8 1.365(6)
F6 C8 1.322(5)
C1 C2 1.374(7)
C1 C14 1.498(7)
C2 C3 1.422(6)
C2 C5 1.449(6)
C3 C4 1.346(6)
C4 C16 1.471(7)
C5 C9 1.343(6)
C5 C6 1.493(7)
C6 C7 1.500(7)
C7 C8 1.497(7)
C8 C9 1.494(7)
C9 C11 1.466(6)
C10 C11 1.354(6)
C10 C15 1.503(7)
C11 C12 1.423(6)
C12 C13 1.342(6)
C13 C22 1.466(6)
C16 C17 1.348(7)
C16 C21 1.364(7)
C17 C18 1.370(8)
C18 C19 1.362(8)
C19 C20 1.365(8)
C19 C28 1.524(8)
C20 C21 1.380(7)
C22 C23 1.331(7)
C22 C27 1.358(7)
C23 C24 1.375(8)
C24 C25 1.334(7)
C25 C26 1.352(8)
C25 C32 1.524(7)
C26 C27 1.376(9)
C28 C29 1.397(10)
C28 C31 1.454(11)
C28 C30 1.484(13)
C32 C35 1.463(9)
C32 C34 1.509(9)
C32 C33 1.515(8)

loop_
_geom_torsion_atom_site_label_1
_geom_torsion_atom_site_label_2
_geom_torsion_atom_site_label_3
_geom_torsion_atom_site_label_4
_geom_torsion
C4 S1 C1 C2 -0.5(4)
C4 S1 C1 C14 -179.3(5)
C14 C1 C2 C3 178.2(5)
S1 C1 C2 C3 -0.5(5)
C14 C1 C2 C5 -1.6(9)
S1 C1 C2 C5 179.8(4)
C1 C2 C3 C4 1.6(6)
C5 C2 C3 C4 -178.7(4)
C2 C3 C4 C16 177.3(5)
C2 C3 C4 S1 -1.9(5)
C1 S1 C4 C3 1.3(4)
C1 S1 C4 C16 -177.9(4)
C1 C2 C5 C9 -48.8(8)
C3 C2 C5 C9 131.5(5)
C1 C2 C5 C6 134.0(5)
C3 C2 C5 C6 -45.7(7)
C9 C5 C6 F2 139.9(5)
C2 C5 C6 F2 -42.4(7)
C9 C5 C6 F1 -103.1(5)
C2 C5 C6 F1 74.6(6)
C9 C5 C6 C7 15.0(6)
C2 C5 C6 C7 -167.3(4)
F2 C6 C7 F3 90.4(6)
F1 C6 C7 F3 -24.9(6)
C5 C6 C7 F3 -144.6(5)
F2 C6 C7 F4 -27.0(6)
F1 C6 C7 F4 -142.2(4)
C5 C6 C7 F4 98.1(5)
F2 C6 C7 C8 -142.6(5)
F1 C6 C7 C8 102.1(5)
C5 C6 C7 C8 -17.6(6)
F3 C7 C8 F6 -94.2(6)
F4 C7 C8 F6 24.4(6)
C6 C7 C8 F6 140.1(5)
F3 C7 C8 F5 21.5(6)
F4 C7 C8 F5 140.2(4)
C6 C7 C8 F5 -104.2(5)
F3 C7 C8 C9 140.0(5)
F4 C7 C8 C9 -101.3(5)
C6 C7 C8 C9 14.4(6)
C2 C5 C9 C11 -7.9(8)
C6 C5 C9 C11 169.5(5)
C2 C5 C9 C8 176.7(5)
C6 C5 C9 C8 -5.9(6)
F6 C8 C9 C5 -130.4(5)
F5 C8 C9 C5 111.4(5)
C7 C8 C9 C5 -5.6(6)
F6 C8 C9 C11 53.7(7)
F5 C8 C9 C11 -64.4(6)
C7 C8 C9 C11 178.6(4)
C13 S2 C10 C11 -0.4(4)
C13 S2 C10 C15 -177.1(4)
C15 C10 C11 C12 175.9(5)
S2 C10 C11 C12 -0.3(5)
C15 C10 C11 C9 -3.7(8)
S2 C10 C11 C9 -180.0(4)
C5 C9 C11 C10 -48.4(8)
C8 C9 C11 C10 126.6(5)
C5 C9 C11 C12 132.0(5)
C8 C9 C11 C12 -53.0(7)
C10 C11 C12 C13 1.1(6)
C9 C11 C12 C13 -179.2(4)
C11 C12 C13 C22 176.0(5)
C11 C12 C13 S2 -1.3(5)
C10 S2 C13 C12 1.0(4)
C10 S2 C13 C22 -176.6(4)
C3 C4 C16 C17 15.3(9)
S1 C4 C16 C17 -165.6(5)
C3 C4 C16 C21 -164.3(5)
S1 C4 C16 C21 14.8(7)
C21 C16 C17 C18 0.2(10)
C4 C16 C17 C18 -179.4(6)
C16 C17 C18 C19 0.2(12)
C17 C18 C19 C20 -0.8(11)
C17 C18 C19 C28 179.0(7)
C18 C19 C20 C21 1.0(9)
C28 C19 C20 C21 -178.8(6)
C17 C16 C21 C20 0.0(9)
C4 C16 C21 C20 179.6(5)
C19 C20 C21 C16 -0.6(9)
C12 C13 C22 C23 19.5(9)
S2 C13 C22 C23 -163.4(6)
C12 C13 C22 C27 -158.8(6)
S2 C13 C22 C27 18.3(8)
C27 C22 C23 C24 2.4(12)
C13 C22 C23 C24 -176.0(7)
C22 C23 C24 C25 -1.9(15)
C23 C24 C25 C26 -0.5(12)
C23 C24 C25 C32 178.0(7)
C24 C25 C26 C27 2.1(11)
C32 C25 C26 C27 -176.4(7)
C23 C22 C27 C26 -0.8(11)
C13 C22 C27 C26 177.6(7)
C25 C26 C27 C22 -1.6(13)
C18 C19 C28 C29 29.6(13)
C20 C19 C28 C29 -150.6(11)
C18 C19 C28 C31 157.2(10)
C20 C19 C28 C31 -22.9(11)
C18 C19 C28 C30 -93.0(11)
C20 C19 C28 C30 86.8(11)
C24 C25 C32 C35 -113.0(8)
C26 C25 C32 C35 65.4(9)
C24 C25 C32 C34 9.7(9)
C26 C25 C32 C34 -172.0(7)
C24 C25 C32 C33 126.4(7)
C26 C25 C32 C33 -55.3(8)

loop_
_cod_related_entry_id
_cod_related_entry_database
_cod_related_entry_code
1 ChemSpider 30660561
